data_1555099
loop_
_publ_author_name
'Surendra Reddy, G.'
'Ramachary, Dhevalapally B.'

_publ_section_title
;
 Reaction engineering and photophysical studies of fully enriched
 C-vinyl-1,2,3-triazoles
;
_journal_issue 21
_journal_name_full 'Organic Chemistry Frontiers'
_journal_page_first 3620
_journal_paper_doi 10.1039/C9QO00864K
_journal_volume 6
_journal_year 2019
_chemical_formula_moiety 'C23 H14 F N3 O2'
_chemical_formula_sum 'C23 H14 F N3 O2'
_chemical_formula_weight 383.37
_space_group_crystal_system triclinic
_space_group_IT_number 2
_space_group_name_Hall '-P 1'
_space_group_name_H-M_alt 'P -1'
_atom_sites_solution_hydrogens geom
_atom_sites_solution_primary iterative
_audit_creation_date 2019-05-21
_audit_creation_method
;
Olex2 1.2
(compiled 2018.05.29 svn.r3508 for OlexSys, GUI svn.r5506)
;
_audit_update_record
;
2019-06-25 deposited with the CCDC.	2019-08-19 downloaded from the CCDC.
;
_cell_angle_alpha 114.567(5)
_cell_angle_beta 99.860(5)
_cell_angle_gamma 93.392(5)
_cell_formula_units_Z 4
_cell_length_a 9.293(5)
_cell_length_b 13.946(5)
_cell_length_c 16.068(5)
_cell_measurement_reflns_used 9250
_cell_measurement_temperature 293(2)
_cell_measurement_theta_max 2.39
_cell_measurement_theta_min 26.04
_cell_volume 1846.1(13)
_computing_cell_refinement 'SAINT v8.37A (Bruker, 2015)'
_computing_data_reduction 'SAINT v8.37A (Bruker, 2015)'
_computing_molecular_graphics 'Olex2 (Dolomanov et al., 2009)'
_computing_publication_material 'Olex2 (Dolomanov et al., 2009)'
_computing_structure_refinement 'ShelXL (Sheldrick, 2015)'
_computing_structure_solution 'olex2.solve (Bourhis et al., 2015)'
_diffrn_ambient_temperature 293(2)
_diffrn_measured_fraction_theta_full 0.998
_diffrn_measured_fraction_theta_max 0.996
_diffrn_measurement_device_type 'Bruker APEX-II CCD'
_diffrn_measurement_method '\f and \w scans'
_diffrn_radiation_type MoK\a
_diffrn_radiation_wavelength 0.71073
_diffrn_reflns_av_R_equivalents 0.0613
_diffrn_reflns_av_unetI/netI 0.0277
_diffrn_reflns_Laue_measured_fraction_full 0.998
_diffrn_reflns_Laue_measured_fraction_max 0.996
_diffrn_reflns_limit_h_max 11
_diffrn_reflns_limit_h_min -11
_diffrn_reflns_limit_k_max 17
_diffrn_reflns_limit_k_min -17
_diffrn_reflns_limit_l_max 20
_diffrn_reflns_limit_l_min -20
_diffrn_reflns_number 75290
_diffrn_reflns_point_group_measured_fraction_full 0.998
_diffrn_reflns_point_group_measured_fraction_max 0.996
_diffrn_reflns_theta_full 25.242
_diffrn_reflns_theta_max 26.449
_diffrn_reflns_theta_min 2.248
_diffrn_standards_number 0
_exptl_absorpt_coefficient_mu 0.097
_exptl_absorpt_correction_T_max 0.7454
_exptl_absorpt_correction_T_min 0.7005
_exptl_absorpt_correction_type multi-scan
_exptl_absorpt_process_details
;
SADABS-2014/5 (Bruker,2014/5) was used for absorption correction.
wR2(int) was 0.1243 before and 0.0561 after correction.
The Ratio of minimum to maximum transmission is 0.9398.
The \l/2 correction factor is 0.00150.
;
_exptl_crystal_colour colourless
_exptl_crystal_colour_primary colourless
_exptl_crystal_density_diffrn 1.379
_exptl_crystal_density_method 'not measured'
_exptl_crystal_description block
_exptl_crystal_F_000 792
_exptl_crystal_size_max 0.2
_exptl_crystal_size_mid 0.15
_exptl_crystal_size_min 0.14
_refine_diff_density_max 0.174
_refine_diff_density_min -0.200
_refine_diff_density_rms 0.037
_refine_ls_extinction_method none
_refine_ls_goodness_of_fit_ref 1.057
_refine_ls_hydrogen_treatment constr
_refine_ls_matrix_type full
_refine_ls_number_parameters 523
_refine_ls_number_reflns 7592
_refine_ls_number_restraints 0
_refine_ls_restrained_S_all 1.057
_refine_ls_R_factor_all 0.0733
_refine_ls_R_factor_gt 0.0461
_refine_ls_shift/su_max 0.000
_refine_ls_shift/su_mean 0.000
_refine_ls_structure_factor_coef Fsqd
_refine_ls_weighting_details 'w=1/[\s^2^(Fo^2^)+(0.0425P)^2^+0.6139P] where P=(Fo^2^+2Fc^2^)/3'
_refine_ls_weighting_scheme calc
_refine_ls_wR_factor_gt 0.1047
_refine_ls_wR_factor_ref 0.1164
_reflns_Friedel_coverage 0.000
_reflns_number_gt 5448
_reflns_number_total 7592
_reflns_threshold_expression 'I > 2\s(I)'
_cod_data_source_file c9qo00864k3.cif
_cod_data_source_block dbr109_0m
_cod_depositor_comments
;

2022-03-18
Z value and formula fixed to values more according to usual
chemical conventions.                 miguel
;
_cod_original_formula_sum 'C46 H28 F2 N6 O4'
_cod_original_formula_weight 766.74
_cod_original_formula_moiety '2(C23 H14 F N3 O2)'
_cod_original_formula_units_Z 2
_cod_database_code 1555099
_shelx_shelxl_version_number 2018/3
_shelx_space_group_comment
;
The symmetry employed for this shelxl refinement is uniquely defined
by the following loop, which should always be used as a source of
symmetry information in preference to the above space-group names.
They are only intended as comments.
;
_shelx_estimated_absorpt_t_max 0.987
_shelx_estimated_absorpt_t_min 0.981
_olex2_refinement_description
;
1. Fixed Uiso
 At 1.2 times of:
  All C(H) groups
2.a Aromatic/amide H refined with riding coordinates:
 C13(H13), C36(H36), C40(H40), C23(H23), C22(H22), C17(H17), C27(H27),
 C42(H42), C7(H7), C19(H19), C37(H37), C24(H24), C30(H30), C46(H46), C39(H39),
 C38(H38), C43(H43), C20(H20), C26(H26), C25(H25), C14(H14), C15(H15), C45(H45),
  C16(H16), C1(H1), C4(H4), C2(H2), C3(H3)
;
_olex2_submission_special_instructions 'No special instructions were received'

loop_
_space_group_symop_operation_xyz
'x, y, z'
'-x, -y, -z'

loop_
_atom_site_label
_atom_site_type_symbol
_atom_site_fract_x
_atom_site_fract_y
_atom_site_fract_z
_atom_site_U_iso_or_equiv
_atom_site_adp_type
_atom_site_occupancy
_atom_site_site_symmetry_order
_atom_site_calc_flag
_atom_site_refinement_flags_posn
O3 O 0.23883(14) 0.56092(9) 0.76821(9) 0.0510(3) Uani 1 1 d .
O2 O 0.46486(16) 0.78864(11) 0.67176(10) 0.0636(4) Uani 1 1 d .
F1 F 0.05089(16) 0.99891(13) 0.20686(9) 0.0910(5) Uani 1 1 d .
O4 O 0.16250(16) 0.58260(10) 0.89600(10) 0.0606(4) Uani 1 1 d .
O1 O 0.41222(16) 0.81186(10) 0.80679(9) 0.0573(3) Uani 1 1 d .
N6 N 0.20549(15) 0.33658(10) 0.99940(9) 0.0413(3) Uani 1 1 d .
N4 N 0.20644(17) 0.26953(11) 0.85338(10) 0.0467(4) Uani 1 1 d .
N3 N 0.28853(15) 0.99147(10) 0.54187(9) 0.0411(3) Uani 1 1 d .
N1 N 0.38693(18) 1.07475(11) 0.68865(10) 0.0501(4) Uani 1 1 d .
F2 F 0.1652(2) 0.28780(15) 1.31731(10) 0.1095(6) Uani 1 1 d .
N5 N 0.19040(18) 0.24472(11) 0.92075(11) 0.0509(4) Uani 1 1 d .
C34 C 0.23174(17) 0.42266(12) 0.98123(11) 0.0361(4) Uani 1 1 d .
C12 C 0.20922(18) 0.80536(13) 0.51899(11) 0.0391(4) Uani 1 1 d .
N2 N 0.35637(18) 1.08717(11) 0.61169(10) 0.0519(4) Uani 1 1 d .
C35 C 0.25272(17) 0.53279(12) 1.05503(11) 0.0367(4) Uani 1 1 d .
C11 C 0.27578(18) 0.91718(12) 0.57548(11) 0.0371(4) Uani 1 1 d .
C13 C 0.2559(2) 0.74238(14) 0.43879(13) 0.0518(5) Uani 1 1 d .
H13 H 0.328252 0.771437 0.419009 0.062 Uiso 1 1 calc R
C18 C 0.22837(18) 0.98774(13) 0.45204(11) 0.0390(4) Uani 1 1 d .
C41 C 0.19519(19) 0.32857(13) 1.08433(12) 0.0421(4) Uani 1 1 d .
C36 C 0.37680(18) 0.60368(13) 1.07030(13) 0.0448(4) Uani 1 1 d .
H36 H 0.445946 0.581797 1.033181 0.054 Uiso 1 1 calc R
C31 C 0.25501(17) 0.42075(13) 0.81995(11) 0.0386(4) Uani 1 1 d .
C40 C 0.14942(19) 0.56697(14) 1.10934(12) 0.0452(4) Uani 1 1 d .
H40 H 0.065839 0.520362 1.099672 0.054 Uiso 1 1 calc R
C23 C 0.08831(19) 0.93481(13) 0.40355(12) 0.0428(4) Uani 1 1 d .
H23 H 0.034216 0.897731 0.427305 0.051 Uiso 1 1 calc R
C22 C 0.0290(2) 0.93712(15) 0.31979(13) 0.0508(5) Uani 1 1 d .
H22 H -0.064256 0.900518 0.285532 0.061 Uiso 1 1 calc R
C17 C 0.1010(2) 0.76081(15) 0.54698(14) 0.0533(5) Uani 1 1 d .
H17 H 0.068829 0.802383 0.600782 0.064 Uiso 1 1 calc R
C27 C 0.3005(2) 0.54109(16) 0.62585(14) 0.0551(5) Uani 1 1 d .
H27 H 0.277413 0.608760 0.637058 0.066 Uiso 1 1 calc R
C42 C 0.0719(2) 0.27042(16) 1.08477(14) 0.0550(5) Uani 1 1 d .
H42 H -0.005050 0.240727 1.032105 0.066 Uiso 1 1 calc R
C33 C 0.23259(17) 0.37826(12) 0.88676(11) 0.0375(4) Uani 1 1 d .
C7 C 0.3052(2) 0.99760(14) 0.82495(12) 0.0465(4) Uani 1 1 d .
H7 H 0.271094 1.061353 0.832150 0.056 Uiso 1 1 calc R
C10 C 0.33878(18) 0.97231(13) 0.66968(11) 0.0403(4) Uani 1 1 d .
C29 C 0.32233(19) 0.39914(14) 0.67443(12) 0.0448(4) Uani 1 1 d .
C19 C 0.3092(2) 1.04347(15) 0.41761(13) 0.0493(4) Uani 1 1 d .
H19 H 0.404155 1.077906 0.450053 0.059 Uiso 1 1 calc R
C37 C 0.3978(2) 0.70603(14) 1.14003(14) 0.0520(5) Uani 1 1 d .
H37 H 0.481904 0.752680 1.150670 0.062 Uiso 1 1 calc R
C24 C 0.3704(2) 0.34016(17) 0.59264(14) 0.0593(5) Uani 1 1 d .
H24 H 0.394603 0.272725 0.581292 0.071 Uiso 1 1 calc R
C30 C 0.30476(19) 0.36215(14) 0.74269(12) 0.0443(4) Uani 1 1 d .
H30 H 0.328387 0.295187 0.733813 0.053 Uiso 1 1 calc R
C8 C 0.34943(19) 0.93928(13) 0.74584(12) 0.0407(4) Uani 1 1 d .
C28 C 0.28858(19) 0.49979(14) 0.68910(12) 0.0446(4) Uani 1 1 d .
C6 C 0.3091(2) 0.96465(14) 0.89839(12) 0.0476(4) Uani 1 1 d .
C46 C 0.3100(2) 0.37361(17) 1.16208(14) 0.0609(5) Uani 1 1 d .
H46 H 0.394076 0.412659 1.161331 0.073 Uiso 1 1 calc R
C32 C 0.21474(19) 0.52507(13) 0.83319(12) 0.0424(4) Uani 1 1 d .
C39 C 0.1703(2) 0.67050(15) 1.17808(13) 0.0547(5) Uani 1 1 d .
H39 H 0.099789 0.693769 1.213884 0.066 Uiso 1 1 calc R
C9 C 0.4123(2) 0.84295(14) 0.73619(13) 0.0460(4) Uani 1 1 d .
C38 C 0.2949(2) 0.73930(14) 1.19382(13) 0.0551(5) Uani 1 1 d .
H38 H 0.309408 0.808456 1.241007 0.066 Uiso 1 1 calc R
C21 C 0.1106(2) 0.99457(17) 0.28837(13) 0.0561(5) Uani 1 1 d .
C5 C 0.3612(2) 0.86990(15) 0.88600(13) 0.0494(4) Uani 1 1 d .
C43 C 0.0618(3) 0.25588(19) 1.16353(16) 0.0690(6) Uani 1 1 d .
H43 H -0.021054 0.216005 1.164672 0.083 Uiso 1 1 calc R
C20 C 0.2486(2) 1.04788(17) 0.33487(14) 0.0579(5) Uani 1 1 d .
H20 H 0.300836 1.086359 0.311433 0.070 Uiso 1 1 calc R
C26 C 0.3471(2) 0.48045(18) 0.54592(15) 0.0612(5) Uani 1 1 d .
H26 H 0.355058 0.507395 0.502526 0.073 Uiso 1 1 calc R
C25 C 0.3825(2) 0.37993(19) 0.52877(15) 0.0647(6) Uani 1 1 d .
H25 H 0.414243 0.339702 0.474412 0.078 Uiso 1 1 calc R
C14 C 0.1952(3) 0.63622(16) 0.38799(15) 0.0655(6) Uani 1 1 d .
H14 H 0.227164 0.593932 0.334355 0.079 Uiso 1 1 calc R
C15 C 0.0877(3) 0.59323(16) 0.41666(17) 0.0697(6) Uani 1 1 d .
H15 H 0.047088 0.521884 0.382284 0.084 Uiso 1 1 calc R
C45 C 0.2981(3) 0.3597(2) 1.24090(16) 0.0744(7) Uani 1 1 d .
H45 H 0.373458 0.390324 1.294415 0.089 Uiso 1 1 calc R
C16 C 0.0403(2) 0.65475(17) 0.49542(17) 0.0673(6) Uani 1 1 d .
H16 H -0.032849 0.625351 0.514394 0.081 Uiso 1 1 calc R
C44 C 0.1759(3) 0.30126(19) 1.23944(16) 0.0680(6) Uani 1 1 d .
C1 C 0.2585(3) 1.02037(18) 0.97961(14) 0.0663(6) Uani 1 1 d .
H1 H 0.223115 1.084302 0.989176 0.080 Uiso 1 1 calc R
C4 C 0.3630(3) 0.83030(18) 0.95184(16) 0.0699(6) Uani 1 1 d .
H4 H 0.397618 0.766199 0.942601 0.084 Uiso 1 1 calc R
C2 C 0.2603(3) 0.9821(2) 1.04542(16) 0.0763(7) Uani 1 1 d .
H2 H 0.226406 1.019828 1.099510 0.092 Uiso 1 1 calc R
C3 C 0.3126(3) 0.8874(2) 1.03126(17) 0.0761(7) Uani 1 1 d .
H3 H 0.313848 0.861712 1.076260 0.091 Uiso 1 1 calc R

loop_
_atom_site_aniso_label
_atom_site_aniso_U_11
_atom_site_aniso_U_22
_atom_site_aniso_U_33
_atom_site_aniso_U_23
_atom_site_aniso_U_13
_atom_site_aniso_U_12
O3 0.0662(8) 0.0362(7) 0.0530(8) 0.0193(6) 0.0181(6) 0.0102(6)
O2 0.0785(10) 0.0482(8) 0.0648(9) 0.0188(7) 0.0280(8) 0.0220(7)
F1 0.0923(10) 0.1307(13) 0.0609(8) 0.0589(9) 0.0029(7) 0.0028(9)
O4 0.0796(10) 0.0483(8) 0.0644(9) 0.0255(7) 0.0334(8) 0.0278(7)
O1 0.0759(9) 0.0425(7) 0.0592(8) 0.0256(7) 0.0164(7) 0.0166(7)
N6 0.0481(8) 0.0288(7) 0.0408(8) 0.0093(6) 0.0096(6) 0.0038(6)
N4 0.0598(9) 0.0302(8) 0.0431(8) 0.0090(7) 0.0120(7) 0.0042(7)
N3 0.0479(8) 0.0299(7) 0.0368(8) 0.0092(6) 0.0037(6) -0.0025(6)
N1 0.0666(10) 0.0323(8) 0.0403(8) 0.0101(7) 0.0020(7) -0.0046(7)
F2 0.1449(15) 0.1403(15) 0.0729(10) 0.0706(10) 0.0325(9) 0.0240(12)
N5 0.0703(11) 0.0304(8) 0.0460(9) 0.0102(7) 0.0153(8) 0.0039(7)
C34 0.0310(8) 0.0296(8) 0.0428(9) 0.0116(7) 0.0067(7) 0.0026(6)
C12 0.0415(9) 0.0306(8) 0.0374(9) 0.0105(7) 0.0019(7) 0.0010(7)
N2 0.0699(10) 0.0310(8) 0.0421(9) 0.0093(7) 0.0018(7) -0.0069(7)
C35 0.0375(9) 0.0297(8) 0.0364(9) 0.0097(7) 0.0039(7) 0.0043(7)
C11 0.0395(9) 0.0299(8) 0.0379(9) 0.0107(7) 0.0095(7) 0.0024(7)
C13 0.0637(12) 0.0368(10) 0.0479(11) 0.0112(8) 0.0136(9) 0.0060(9)
C18 0.0453(9) 0.0311(8) 0.0362(9) 0.0099(7) 0.0103(7) 0.0053(7)
C41 0.0480(10) 0.0363(9) 0.0439(10) 0.0173(8) 0.0127(8) 0.0118(8)
C36 0.0361(9) 0.0351(9) 0.0538(11) 0.0106(8) 0.0092(8) 0.0042(7)
C31 0.0354(9) 0.0326(9) 0.0401(9) 0.0098(7) 0.0044(7) 0.0038(7)
C40 0.0439(10) 0.0395(10) 0.0462(10) 0.0122(8) 0.0120(8) 0.0039(8)
C23 0.0452(10) 0.0380(9) 0.0429(10) 0.0148(8) 0.0119(8) 0.0022(7)
C22 0.0479(10) 0.0503(11) 0.0455(10) 0.0141(9) 0.0058(8) 0.0050(8)
C17 0.0531(11) 0.0449(11) 0.0543(11) 0.0163(9) 0.0095(9) -0.0035(9)
C27 0.0570(12) 0.0486(11) 0.0610(12) 0.0275(10) 0.0089(10) -0.0008(9)
C42 0.0511(11) 0.0563(12) 0.0570(12) 0.0261(10) 0.0079(9) 0.0008(9)
C33 0.0369(9) 0.0285(8) 0.0408(9) 0.0097(7) 0.0073(7) 0.0039(7)
C7 0.0587(11) 0.0338(9) 0.0437(10) 0.0139(8) 0.0097(8) 0.0087(8)
C10 0.0447(9) 0.0299(8) 0.0378(9) 0.0081(7) 0.0064(7) 0.0009(7)
C29 0.0462(10) 0.0417(10) 0.0431(10) 0.0155(8) 0.0083(8) 0.0075(8)
C19 0.0479(10) 0.0478(11) 0.0489(11) 0.0184(9) 0.0115(8) -0.0007(8)
C37 0.0438(10) 0.0330(9) 0.0635(12) 0.0115(9) -0.0011(9) -0.0013(8)
C24 0.0732(14) 0.0574(12) 0.0528(12) 0.0241(10) 0.0229(10) 0.0206(10)
C30 0.0512(10) 0.0366(9) 0.0428(10) 0.0148(8) 0.0087(8) 0.0112(8)
C8 0.0440(9) 0.0308(8) 0.0393(9) 0.0103(7) 0.0035(7) 0.0000(7)
C28 0.0443(10) 0.0416(10) 0.0430(10) 0.0158(8) 0.0062(8) -0.0005(8)
C6 0.0558(11) 0.0423(10) 0.0425(10) 0.0177(8) 0.0082(8) 0.0026(8)
C46 0.0535(12) 0.0668(14) 0.0564(12) 0.0255(11) 0.0037(10) -0.0023(10)
C32 0.0433(9) 0.0363(9) 0.0450(10) 0.0148(8) 0.0109(8) 0.0054(7)
C39 0.0587(12) 0.0471(11) 0.0471(11) 0.0070(9) 0.0168(9) 0.0136(9)
C9 0.0499(10) 0.0346(9) 0.0480(10) 0.0138(8) 0.0084(8) 0.0028(8)
C38 0.0642(13) 0.0322(9) 0.0489(11) 0.0024(8) 0.0008(9) 0.0093(9)
C21 0.0640(13) 0.0652(13) 0.0411(10) 0.0252(10) 0.0101(9) 0.0108(10)
C5 0.0546(11) 0.0417(10) 0.0486(11) 0.0199(9) 0.0048(9) -0.0007(8)
C43 0.0702(14) 0.0779(16) 0.0706(15) 0.0417(13) 0.0217(12) 0.0048(12)
C20 0.0650(13) 0.0624(13) 0.0558(12) 0.0321(11) 0.0212(10) 0.0041(10)
C26 0.0631(13) 0.0729(15) 0.0562(13) 0.0369(11) 0.0144(10) 0.0004(11)
C25 0.0741(14) 0.0746(15) 0.0511(12) 0.0277(11) 0.0250(10) 0.0166(12)
C14 0.0859(16) 0.0388(11) 0.0514(12) 0.0031(9) 0.0050(11) 0.0135(11)
C15 0.0745(15) 0.0339(11) 0.0755(15) 0.0127(11) -0.0131(12) -0.0070(10)
C45 0.0784(16) 0.0882(17) 0.0517(13) 0.0319(13) -0.0011(11) 0.0093(13)
C16 0.0605(13) 0.0497(12) 0.0810(16) 0.0259(12) 0.0026(11) -0.0161(10)
C44 0.0884(17) 0.0765(15) 0.0557(13) 0.0398(12) 0.0240(12) 0.0245(13)
C1 0.0906(16) 0.0623(13) 0.0538(12) 0.0271(11) 0.0273(11) 0.0194(12)
C4 0.0870(16) 0.0599(13) 0.0726(15) 0.0415(12) 0.0105(13) 0.0058(12)
C2 0.1001(19) 0.0810(17) 0.0566(14) 0.0343(13) 0.0280(13) 0.0114(14)
C3 0.0932(18) 0.0845(18) 0.0636(15) 0.0481(14) 0.0128(13) -0.0017(14)

loop_
_atom_type_symbol
_atom_type_description
_atom_type_scat_dispersion_real
_atom_type_scat_dispersion_imag
_atom_type_scat_source
C C 0.0033 0.0016 'International Tables Vol C Tables 4.2.6.8 and 6.1.1.4'
H H 0.0000 0.0000 'International Tables Vol C Tables 4.2.6.8 and 6.1.1.4'
F F 0.0171 0.0103 'International Tables Vol C Tables 4.2.6.8 and 6.1.1.4'
N N 0.0061 0.0033 'International Tables Vol C Tables 4.2.6.8 and 6.1.1.4'
O O 0.0106 0.0060 'International Tables Vol C Tables 4.2.6.8 and 6.1.1.4'

loop_
_geom_angle_atom_site_label_1
_geom_angle_atom_site_label_2
_geom_angle_atom_site_label_3
_geom_angle
C32 O3 C28 122.80(14)
C9 O1 C5 122.71(14)
N5 N6 C34 110.71(14)
N5 N6 C41 117.52(14)
C34 N6 C41 131.75(14)
N5 N4 C33 109.71(14)
N2 N3 C11 110.74(13)
N2 N3 C18 117.69(13)
C11 N3 C18 131.06(13)
N2 N1 C10 109.24(14)
N4 N5 N6 107.61(13)
N6 C34 C35 121.87(15)
N6 C34 C33 103.98(14)
C33 C34 C35 134.14(15)
C13 C12 C11 120.88(16)
C17 C12 C11 120.01(16)
C17 C12 C13 119.09(16)
N1 N2 N3 107.22(13)
C36 C35 C34 120.21(15)
C40 C35 C34 120.57(15)
C40 C35 C36 119.23(15)
N3 C11 C12 125.07(15)
N3 C11 C10 103.84(14)
C10 C11 C12 131.09(15)
C14 C13 C12 120.09(19)
C23 C18 N3 120.54(15)
C19 C18 N3 118.79(15)
C19 C18 C23 120.55(16)
C42 C41 N6 118.21(16)
C42 C41 C46 120.81(18)
C46 C41 N6 120.89(17)
C37 C36 C35 120.35(17)
C30 C31 C33 120.76(15)
C30 C31 C32 119.04(16)
C32 C31 C33 120.09(15)
C35 C40 C39 119.94(17)
C22 C23 C18 119.76(17)
C21 C22 C23 118.32(18)
C12 C17 C16 120.39(19)
C26 C27 C28 118.69(19)
C41 C42 C43 119.84(19)
N4 C33 C34 107.98(14)
N4 C33 C31 117.19(14)
C34 C33 C31 134.83(15)
C8 C7 C6 121.99(17)
N1 C10 C11 108.95(15)
N1 C10 C8 120.22(14)
C11 C10 C8 130.66(15)
C24 C29 C30 124.10(17)
C28 C29 C24 117.61(17)
C28 C29 C30 118.29(16)
C20 C19 C18 119.74(18)
C38 C37 C36 120.07(18)
C25 C24 C29 121.1(2)
C31 C30 C29 122.31(16)
C7 C8 C10 121.11(16)
C7 C8 C9 119.60(16)
C9 C8 C10 119.27(15)
O3 C28 C29 119.99(16)
C27 C28 O3 117.97(17)
C27 C28 C29 122.03(17)
C5 C6 C7 117.74(17)
C5 C6 C1 118.43(18)
C1 C6 C7 123.78(18)
C45 C46 C41 118.9(2)
O3 C32 C31 117.42(15)
O4 C32 O3 116.84(16)
O4 C32 C31 125.74(17)
C38 C39 C40 120.32(18)
O2 C9 O1 117.32(16)
O2 C9 C8 125.49(17)
O1 C9 C8 117.18(16)
C37 C38 C39 120.07(17)
F1 C21 C22 118.38(18)
F1 C21 C20 118.44(18)
C20 C21 C22 123.19(18)
O1 C5 C6 120.58(16)
O1 C5 C4 118.06(18)
C4 C5 C6 121.36(19)
C44 C43 C42 118.4(2)
C21 C20 C19 118.42(18)
C27 C26 C25 121.14(19)
C24 C25 C26 119.4(2)
C15 C14 C13 120.1(2)
C16 C15 C14 120.31(19)
C44 C45 C46 119.2(2)
C15 C16 C17 120.0(2)
F2 C44 C43 118.3(2)
C45 C44 F2 118.9(2)
C45 C44 C43 122.8(2)
C2 C1 C6 120.7(2)
C3 C4 C5 118.7(2)
C1 C2 C3 119.7(2)
C4 C3 C2 121.1(2)

loop_
_geom_bond_atom_site_label_1
_geom_bond_atom_site_label_2
_geom_bond_distance
O3 C28 1.380(2)
O3 C32 1.375(2)
O2 C9 1.204(2)
F1 C21 1.359(2)
O4 C32 1.199(2)
O1 C9 1.373(2)
O1 C5 1.377(2)
N6 N5 1.3527(19)
N6 C34 1.366(2)
N6 C41 1.433(2)
N4 N5 1.294(2)
N4 C33 1.372(2)
N3 N2 1.3603(19)
N3 C11 1.361(2)
N3 C18 1.434(2)
N1 N2 1.305(2)
N1 C10 1.360(2)
F2 C44 1.359(2)
C34 C35 1.474(2)
C34 C33 1.382(2)
C12 C11 1.468(2)
C12 C13 1.384(2)
C12 C17 1.383(3)
C35 C36 1.391(2)
C35 C40 1.380(2)
C11 C10 1.379(2)
C13 C14 1.384(3)
C18 C23 1.381(2)
C18 C19 1.380(2)
C41 C42 1.367(3)
C41 C46 1.381(3)
C36 C37 1.376(2)
C31 C33 1.462(2)
C31 C30 1.349(2)
C31 C32 1.462(2)
C40 C39 1.382(3)
C23 C22 1.379(2)
C22 C21 1.367(3)
C17 C16 1.384(3)
C27 C28 1.377(3)
C27 C26 1.372(3)
C42 C43 1.379(3)
C7 C8 1.343(2)
C7 C6 1.430(2)
C10 C8 1.467(2)
C29 C24 1.396(3)
C29 C30 1.420(2)
C29 C28 1.388(3)
C19 C20 1.380(3)
C37 C38 1.370(3)
C24 C25 1.371(3)
C8 C9 1.456(2)
C6 C5 1.382(3)
C6 C1 1.392(3)
C46 C45 1.379(3)
C39 C38 1.376(3)
C21 C20 1.361(3)
C5 C4 1.380(3)
C43 C44 1.360(3)
C26 C25 1.383(3)
C14 C15 1.373(3)
C15 C16 1.366(3)
C45 C44 1.350(3)
C1 C2 1.367(3)
C4 C3 1.373(3)
C2 C3 1.377(3)
